data_2228623
loop_
_publ_author_name
'Edler, Kate L.'
'Kirk, Sharon E. E.'
'Davis, Ryan A.'
'Hitchcock, Shawn R.'
'Ferrence, Gregory M.'

_publ_section_title
;
 (5<i>S</i>)-4-(2,2-Dimethylpropyl)-5-isopropyl-1,3,4-oxadiazinan-2-one
;
_journal_coeditor_code ZL2318
_journal_issue 12
_journal_name_full 'Acta Crystallographica Section E'
_journal_page_first o3329
_journal_page_last o3330
_journal_paper_doi 10.1107/S1600536810048798
_journal_volume 66
_journal_year 2010
_chemical_formula_iupac 'C11 H22 N2 O2'
_chemical_formula_moiety 'C11 H22 N2 O2'
_chemical_formula_sum 'C11 H22 N2 O2'
_chemical_formula_weight 214.3
_chemical_name_systematic
;
(5<i>S</i>)-4-(2,2-Dimethylpropyl)-5-isopropyl-1,3,4-oxadiazinan-2-one
;
_space_group_IT_number 4
_symmetry_cell_setting monoclinic
_symmetry_space_group_name_Hall 'P 2yb'
_symmetry_space_group_name_H-M 'P 1 21 1'
_audit_creation_method 'WinGX routine CIF_UPDATE'
_cell_angle_alpha 90
_cell_angle_beta 100.073(2)
_cell_angle_gamma 90
_cell_formula_units_Z 10
_cell_length_a 17.0330(18)
_cell_length_b 11.2270(12)
_cell_length_c 17.404(2)
_cell_measurement_reflns_used 6729
_cell_measurement_temperature 193(2)
_cell_measurement_theta_max 22.8438
_cell_measurement_theta_min 2.3771
_cell_volume 3276.9(6)
_computing_cell_refinement 'SAINT (Bruker, 1999)'
_computing_data_collection 'SMART (Bruker, 1999)'
_computing_data_reduction 'SAINT (Bruker, 1999)'
_computing_molecular_graphics 'ORTEP-3 for Windows (Farrugia, 1997)'
_computing_publication_material
;
<i>WinGX</i> (Farrugia, 1999), <i>publCIF</i> (Westrip, 2010)
and
<i>Mercury</i> (Macrae <i>et al.</i>, 2008)
;
_computing_structure_refinement 'SHELXL97 (Sheldrick, 2008)'
_computing_structure_solution 'SIR2004 (Burla <i>et al.</i>, 2005)'
_diffrn_ambient_temperature 193(2)
_diffrn_measured_fraction_theta_full 0.997
_diffrn_measured_fraction_theta_max 0.997
_diffrn_measurement_device_type 'Bruker P4/R4/SMART 1000 CCD'
_diffrn_measurement_method \w
_diffrn_radiation_type MoK\a
_diffrn_radiation_wavelength 0.71073
_diffrn_reflns_av_R_equivalents 0.0437
_diffrn_reflns_limit_h_max 21
_diffrn_reflns_limit_h_min -21
_diffrn_reflns_limit_k_max 14
_diffrn_reflns_limit_k_min -11
_diffrn_reflns_limit_l_max 21
_diffrn_reflns_limit_l_min -19
_diffrn_reflns_number 16431
_diffrn_reflns_theta_full 26.38
_diffrn_reflns_theta_max 26.38
_diffrn_reflns_theta_min 1.19
_exptl_absorpt_coefficient_mu 0.075
_exptl_absorpt_correction_T_max 0.9431
_exptl_absorpt_correction_T_min 0.8122
_exptl_absorpt_correction_type multi-scan
_exptl_absorpt_process_details '(SADABS in SAINT-Plus; Bruker, 1999)'
_exptl_crystal_colour colourless
_exptl_crystal_density_diffrn 1.086
_exptl_crystal_density_method 'not measured'
_exptl_crystal_description prism
_exptl_crystal_F_000 1180
_exptl_crystal_size_max 0.6
_exptl_crystal_size_mid 0.32
_exptl_crystal_size_min 0.27
_refine_diff_density_max 0.265
_refine_diff_density_min -0.17
_refine_ls_extinction_method none
_refine_ls_goodness_of_fit_ref 1.033
_refine_ls_hydrogen_treatment mixed
_refine_ls_matrix_type full
_refine_ls_number_parameters 723
_refine_ls_number_reflns 7042
_refine_ls_number_restraints 1
_refine_ls_restrained_S_all 1.033
_refine_ls_R_factor_gt 0.0521
_refine_ls_shift/su_max 0
_refine_ls_structure_factor_coef Fsqd
_refine_ls_weighting_details 'calc w=1/[\s^2^(Fo^2^)+(0.0763P)^2^+0.0000P] where P=(Fo^2^+2Fc^2^)/3'
_refine_ls_weighting_scheme calc
_refine_ls_wR_factor_ref 0.1444
_reflns_number_gt 4526
_reflns_number_total 7042
_reflns_threshold_expression I>2sigma(I)
_cod_data_source_file zl2318.cif
_cod_data_source_block I
_cod_original_sg_symbol_H-M 'P 21'
_cod_database_code 2228623
_cod_database_fobs_code 2228623

loop_
_symmetry_equiv_pos_as_xyz
'x, y, z'
'-x, y+1/2, -z'

loop_
_atom_site_type_symbol
_atom_site_label
_atom_site_fract_x
_atom_site_fract_y
_atom_site_fract_z
_atom_site_U_iso_or_equiv
_atom_site_adp_type
_atom_site_calc_flag
_atom_site_refinement_flags
_atom_site_occupancy
_atom_site_disorder_assembly
_atom_site_disorder_group
O O1 0.4885(2) 0.4683(3) -0.06758(17) 0.0693(9) Uani d . 1 . .
C C2 0.4247(3) 0.4157(5) -0.0465(3) 0.0679(13) Uani d . 1 . .
N N3 0.4016(2) 0.4554(4) 0.0188(3) 0.0625(10) Uani d . 1 . .
N N4 0.44061(17) 0.5387(3) 0.07359(18) 0.0427(7) Uani d . 1 . .
C C5 0.5244(2) 0.5438(3) 0.0642(2) 0.0418(9) Uani d . 1 . .
H H5 0.5489 0.6146 0.0941 0.05 Uiso calc R 1 . .
C C6 0.5273(3) 0.5655(4) -0.0204(2) 0.0585(11) Uani d . 1 . .
H H6A 0.5 0.6414 -0.0373 0.07 Uiso calc R 1 . .
H H6B 0.5834 0.572 -0.0278 0.07 Uiso calc R 1 . .
C C7 0.5696(2) 0.4339(4) 0.0995(2) 0.0472(9) Uani d . 1 . .
H H7 0.5419 0.3622 0.0737 0.057 Uiso calc R 1 . .
C C8 0.6560(2) 0.4309(5) 0.0861(3) 0.0677(13) Uani d . 1 . .
H H8A 0.6821 0.3586 0.1096 0.102 Uiso calc R 1 . .
H H8B 0.6845 0.5011 0.1102 0.102 Uiso calc R 1 . .
H H8C 0.6568 0.4311 0.0299 0.102 Uiso calc R 1 . .
C C9 0.5678(3) 0.4252(5) 0.1864(3) 0.0690(13) Uani d . 1 . .
H H9A 0.597 0.3539 0.2078 0.103 Uiso calc R 1 . .
H H9B 0.5124 0.4199 0.1945 0.103 Uiso calc R 1 . .
H H9C 0.5929 0.4961 0.213 0.103 Uiso calc R 1 . .
C C10 0.3986(2) 0.6556(3) 0.0666(2) 0.0505(10) Uani d . 1 . .
H H10A 0.3527 0.6517 0.023 0.061 Uiso calc R 1 . .
H H10B 0.4354 0.7179 0.0539 0.061 Uiso calc R 1 . .
C C11 0.3688(2) 0.6901(3) 0.1414(2) 0.0443(9) Uani d . 1 . .
C C12 0.3260(3) 0.8094(4) 0.1264(3) 0.0634(12) Uani d . 1 . .
H H12A 0.2807 0.8009 0.0834 0.095 Uiso calc R 1 . .
H H12B 0.3631 0.8691 0.1124 0.095 Uiso calc R 1 . .
H H12C 0.3067 0.835 0.1736 0.095 Uiso calc R 1 . .
C C13 0.3113(3) 0.5967(4) 0.1610(3) 0.0792(15) Uani d . 1 . .
H H13A 0.2668 0.5885 0.1174 0.119 Uiso calc R 1 . .
H H13B 0.291 0.6209 0.208 0.119 Uiso calc R 1 . .
H H13C 0.3391 0.5202 0.1705 0.119 Uiso calc R 1 . .
C C14 0.4384(3) 0.7049(5) 0.2076(3) 0.0706(13) Uani d . 1 . .
H H14A 0.4751 0.7651 0.1934 0.106 Uiso calc R 1 . .
H H14B 0.4665 0.6288 0.2175 0.106 Uiso calc R 1 . .
H H14C 0.4189 0.7304 0.2547 0.106 Uiso calc R 1 . .
O O15 0.3927(2) 0.3348(4) -0.0854(3) 0.1060(15) Uani d . 1 . .
H H3 0.365(3) 0.416(5) 0.035(3) 0.073(16) Uiso d . 1 . .
O O21 0.60240(16) 0.0228(3) 0.35395(17) 0.0629(8) Uani d . 1 . .
C C22 0.6241(2) 0.0932(4) 0.4166(2) 0.0528(11) Uani d . 1 . .
N N23 0.56820(19) 0.1295(3) 0.4561(2) 0.0483(9) Uani d . 1 . .
N N24 0.48479(16) 0.1070(3) 0.43763(17) 0.0439(7) Uani d . 1 . .
C C25 0.4650(2) 0.0769(4) 0.3543(2) 0.0477(10) Uani d . 1 . .
H H25 0.4099 0.0429 0.3446 0.057 Uiso calc R 1 . .
C C26 0.5212(2) -0.0197(4) 0.3368(3) 0.0602(11) Uani d . 1 . .
H H26A 0.5153 -0.091 0.3688 0.072 Uiso calc R 1 . .
H H26B 0.5077 -0.0425 0.2811 0.072 Uiso calc R 1 . .
C C27 0.4643(2) 0.1884(4) 0.3030(2) 0.0557(10) Uani d . 1 . .
H H27 0.519 0.2241 0.3128 0.067 Uiso calc R 1 . .
C C28 0.4435(3) 0.1552(6) 0.2171(3) 0.0893(17) Uani d . 1 . .
H H28A 0.4816 0.0958 0.2047 0.134 Uiso calc R 1 . .
H H28B 0.4461 0.2264 0.185 0.134 Uiso calc R 1 . .
H H28C 0.3895 0.122 0.2061 0.134 Uiso calc R 1 . .
C C29 0.4062(3) 0.2798(5) 0.3235(3) 0.0782(14) Uani d . 1 . .
H H29A 0.4067 0.3501 0.2902 0.117 Uiso calc R 1 . .
H H29B 0.4217 0.3029 0.3783 0.117 Uiso calc R 1 . .
H H29C 0.3524 0.2456 0.3152 0.117 Uiso calc R 1 . .
C C30 0.4607(3) 0.0152(4) 0.4906(3) 0.0594(11) Uani d . 1 . .
H H30A 0.5086 -0.0121 0.527 0.071 Uiso calc R 1 . .
H H30B 0.4383 -0.0543 0.4592 0.071 Uiso calc R 1 . .
C C31 0.3996(2) 0.0603(4) 0.5375(2) 0.0539(11) Uani d . 1 . .
C C32 0.3795(3) -0.0402(6) 0.5887(3) 0.0896(17) Uani d . 1 . .
H H32A 0.4276 -0.0641 0.625 0.134 Uiso calc R 1 . .
H H32B 0.359 -0.1083 0.556 0.134 Uiso calc R 1 . .
H H32C 0.3388 -0.0133 0.6183 0.134 Uiso calc R 1 . .
C C33 0.4337(4) 0.1663(6) 0.5866(3) 0.115(3) Uani d . 1 . .
H H33A 0.4822 0.142 0.6221 0.172 Uiso calc R 1 . .
H H33B 0.3943 0.1952 0.6171 0.172 Uiso calc R 1 . .
H H33C 0.4465 0.2301 0.5524 0.172 Uiso calc R 1 . .
C C34 0.3249(3) 0.0960(5) 0.4830(3) 0.0831(16) Uani d . 1 . .
H H34A 0.3368 0.1618 0.4499 0.125 Uiso calc R 1 . .
H H34B 0.2846 0.1215 0.5134 0.125 Uiso calc R 1 . .
H H34C 0.3046 0.0279 0.4502 0.125 Uiso calc R 1 . .
O O35 0.69335(16) 0.1255(4) 0.43234(17) 0.0761(10) Uani d . 1 . .
H H23 0.584(2) 0.169(4) 0.492(3) 0.051(13) Uiso d . 1 . .
O O41 0.26808(14) 0.8230(3) 0.31233(16) 0.0557(7) Uani d . 1 . .
C C42 0.2958(2) 0.7617(4) 0.3774(2) 0.0442(9) Uani d . 1 . .
N N43 0.24610(18) 0.6941(3) 0.4097(2) 0.0474(8) Uani d . 1 . .
N N44 0.16241(17) 0.6874(3) 0.38521(18) 0.0481(8) Uani d . 1 . .
C C45 0.1355(2) 0.7981(4) 0.3434(2) 0.0526(11) Uani d . 1 . .
H H45 0.0787 0.7861 0.3181 0.063 Uiso calc R 1 . .
C C46 0.1835(2) 0.8159(5) 0.2790(2) 0.0596(11) Uani d . 1 . .
H H46A 0.1741 0.7486 0.2418 0.071 Uiso calc R 1 . .
H H46B 0.1664 0.8902 0.2502 0.071 Uiso calc R 1 . .
C C47 0.1371(2) 0.9001(4) 0.4006(3) 0.0637(12) Uani d . 1 . .
H H47 0.193 0.9072 0.4297 0.076 Uiso calc R 1 . .
C C48 0.1156(5) 1.0160(7) 0.3609(5) 0.134(3) Uani d . 1 . .
H H48A 0.1172 1.079 0.4001 0.201 Uiso calc R 1 . .
H H48B 0.0617 1.0109 0.3301 0.201 Uiso calc R 1 . .
H H48C 0.1536 1.0345 0.3264 0.201 Uiso calc R 1 . .
C C49 0.0835(4) 0.8758(7) 0.4601(4) 0.117(2) Uani d . 1 . .
H H49A 0.0982 0.7995 0.486 0.176 Uiso calc R 1 . .
H H49B 0.0278 0.8726 0.4335 0.176 Uiso calc R 1 . .
H H49C 0.0898 0.9397 0.499 0.176 Uiso calc R 1 . .
C C50 0.1397(3) 0.5776(5) 0.3403(3) 0.0758(14) Uani d . 1 A .
H H50A 0.1791 0.5632 0.3057 0.091 Uiso calc R 1 . .
H H50B 0.0873 0.5906 0.3066 0.091 Uiso calc R 1 . .
C C51 0.1346(3) 0.4674(5) 0.3887(3) 0.0726(14) Uani d . 1 . .
C C52A 0.2148(10) 0.4158(14) 0.4062(10) 0.099(5) Uani d P 0.5 A 1
H H52A 0.2136 0.3437 0.4376 0.148 Uiso calc PR 0.5 A 1
H H52B 0.2515 0.4738 0.4352 0.148 Uiso calc PR 0.5 A 1
H H52C 0.2328 0.3956 0.3573 0.148 Uiso calc PR 0.5 A 1
C C53A 0.0741(8) 0.3832(14) 0.3425(10) 0.099(5) Uani d P 0.5 A 1
H H53A 0.0701 0.3109 0.3731 0.149 Uiso calc PR 0.5 A 1
H H53B 0.0914 0.362 0.2934 0.149 Uiso calc PR 0.5 A 1
H H53C 0.022 0.4224 0.3312 0.149 Uiso calc PR 0.5 A 1
C C54A 0.1074(11) 0.5004(16) 0.4667(10) 0.116(6) Uani d P 0.5 A 1
H H54A 0.1044 0.4281 0.4975 0.175 Uiso calc PR 0.5 A 1
H H54B 0.0547 0.5382 0.4556 0.175 Uiso calc PR 0.5 A 1
H H54C 0.1458 0.5558 0.4961 0.175 Uiso calc PR 0.5 A 1
C C52B 0.2081(13) 0.4386(14) 0.4517(9) 0.110(6) Uani d P 0.5 A 2
H H52D 0.2549 0.427 0.4268 0.164 Uiso calc PR 0.5 A 2
H H52E 0.198 0.3657 0.4794 0.164 Uiso calc PR 0.5 A 2
H H52F 0.218 0.5048 0.4889 0.164 Uiso calc PR 0.5 A 2
C C53B 0.1269(12) 0.3535(13) 0.3335(9) 0.110(5) Uani d P 0.5 A 2
H H53D 0.1754 0.345 0.311 0.164 Uiso calc PR 0.5 A 2
H H53E 0.0808 0.3631 0.2914 0.164 Uiso calc PR 0.5 A 2
H H53F 0.1195 0.2823 0.364 0.164 Uiso calc PR 0.5 A 2
C C54B 0.0622(11) 0.4802(16) 0.4233(13) 0.130(7) Uani d P 0.5 A 2
H H54D 0.0563 0.4103 0.4556 0.196 Uiso calc PR 0.5 A 2
H H54E 0.0155 0.4868 0.3817 0.196 Uiso calc PR 0.5 A 2
H H54F 0.0665 0.552 0.4558 0.196 Uiso calc PR 0.5 A 2
O O55 0.36702(14) 0.7706(3) 0.40520(15) 0.0533(7) Uani d . 1 . .
H H43 0.262(2) 0.673(3) 0.459(2) 0.041(10) Uiso d . 1 . .
O O61 -0.06692(15) 0.3012(3) -0.09221(17) 0.0681(9) Uani d . 1 . .
C C62 -0.0031(2) 0.3696(4) -0.0965(3) 0.0547(11) Uani d . 1 . .
N N63 0.0563(2) 0.3695(3) -0.03533(19) 0.0466(8) Uani d . 1 . .
N N64 0.05885(16) 0.3060(3) 0.03561(18) 0.0431(7) Uani d . 1 . .
C C65 -0.0238(2) 0.2907(4) 0.0483(3) 0.0546(11) Uani d . 1 . .
H H65 -0.0228 0.234 0.0928 0.066 Uiso calc R 1 . .
C C66 -0.0709(2) 0.2334(5) -0.0230(3) 0.0670(14) Uani d . 1 . .
H H66A -0.05 0.1522 -0.0289 0.08 Uiso calc R 1 . .
H H66B -0.1273 0.2259 -0.0165 0.08 Uiso calc R 1 . .
C C67 -0.0578(2) 0.4086(4) 0.0716(3) 0.0648(13) Uani d . 1 . .
H H67 -0.0659 0.4619 0.0248 0.078 Uiso calc R 1 . .
C C68 -0.1395(3) 0.3876(6) 0.0954(4) 0.118(3) Uani d . 1 . .
H H68A -0.1747 0.3467 0.053 0.177 Uiso calc R 1 . .
H H68B -0.163 0.4643 0.1057 0.177 Uiso calc R 1 . .
H H68C -0.1327 0.3383 0.1426 0.177 Uiso calc R 1 . .
C C69 -0.0022(4) 0.4701(7) 0.1355(4) 0.112(2) Uani d . 1 . .
H H69A -0.0263 0.545 0.1487 0.168 Uiso calc R 1 . .
H H69B 0.0483 0.4869 0.118 0.168 Uiso calc R 1 . .
H H69C 0.0077 0.4187 0.1817 0.168 Uiso calc R 1 . .
C C70 0.1029(2) 0.1934(4) 0.0357(2) 0.0482(9) Uani d . 1 . .
H H70A 0.1085 0.1742 -0.0186 0.058 Uiso calc R 1 . .
H H70B 0.0713 0.129 0.0543 0.058 Uiso calc R 1 . .
C C71 0.1850(2) 0.1955(4) 0.0860(3) 0.0574(11) Uani d . 1 . .
C C72 0.2217(3) 0.0725(4) 0.0846(4) 0.0850(17) Uani d . 1 . .
H H72A 0.1869 0.0136 0.1031 0.128 Uiso calc R 1 . .
H H72B 0.274 0.0717 0.1186 0.128 Uiso calc R 1 . .
H H72C 0.228 0.0529 0.0311 0.128 Uiso calc R 1 . .
C C73 0.2369(3) 0.2847(6) 0.0590(6) 0.135(3) Uani d . 1 . .
H H73A 0.2433 0.2662 0.0054 0.203 Uiso calc R 1 . .
H H73B 0.2891 0.2838 0.0931 0.203 Uiso calc R 1 . .
H H73C 0.2129 0.3639 0.0604 0.203 Uiso calc R 1 . .
C C74 0.1731(5) 0.2199(8) 0.1695(4) 0.151(4) Uani d . 1 . .
H H74A 0.1381 0.1589 0.1855 0.227 Uiso calc R 1 . .
H H74B 0.1488 0.2985 0.1722 0.227 Uiso calc R 1 . .
H H74C 0.2248 0.2179 0.2045 0.227 Uiso calc R 1 . .
O O75 -0.00226(17) 0.4282(4) -0.15440(18) 0.0753(10) Uani d . 1 . .
H H63 0.092(2) 0.422(4) -0.030(2) 0.039(11) Uiso d . 1 . .
O O81 0.26791(18) 0.5980(3) 0.87572(16) 0.0671(8) Uani d . 1 . .
C C82 0.2004(3) 0.5404(4) 0.8848(2) 0.0540(10) Uani d . 1 . .
N N83 0.1615(2) 0.4771(3) 0.82481(18) 0.0471(8) Uani d . 1 . .
N N84 0.18487(17) 0.4653(3) 0.75098(17) 0.0410(7) Uani d . 1 . .
C C85 0.2253(2) 0.5750(3) 0.7346(2) 0.0445(9) Uani d . 1 . .
H H85 0.248 0.5615 0.6862 0.053 Uiso calc R 1 . .
C C86 0.2943(3) 0.5952(4) 0.8008(3) 0.0614(12) Uani d . 1 . .
H H86A 0.3339 0.5305 0.801 0.074 Uiso calc R 1 . .
H H86B 0.3207 0.6715 0.7926 0.074 Uiso calc R 1 . .
C C87 0.1666(3) 0.6781(4) 0.7187(3) 0.0571(11) Uani d . 1 . .
H H87 0.144 0.6927 0.7671 0.068 Uiso calc R 1 . .
C C88 0.2050(4) 0.7922(5) 0.6981(3) 0.0865(16) Uani d . 1 . .
H H88A 0.1646 0.8551 0.6882 0.13 Uiso calc R 1 . .
H H88B 0.2285 0.7798 0.6512 0.13 Uiso calc R 1 . .
H H88C 0.2468 0.8159 0.7415 0.13 Uiso calc R 1 . .
C C89 0.0988(3) 0.6471(5) 0.6541(4) 0.111(2) Uani d . 1 . .
H H89A 0.0741 0.5724 0.6668 0.167 Uiso calc R 1 . .
H H89B 0.1191 0.6376 0.6051 0.167 Uiso calc R 1 . .
H H89C 0.059 0.711 0.6484 0.167 Uiso calc R 1 . .
C C90 0.2337(2) 0.3574(4) 0.7488(3) 0.0539(10) Uani d . 1 . .
H H90A 0.2631 0.3415 0.8021 0.065 Uiso calc R 1 . .
H H90B 0.2736 0.3729 0.7149 0.065 Uiso calc R 1 . .
C C91 0.1870(3) 0.2476(4) 0.7195(3) 0.0619(12) Uani d . 1 . .
C C92 0.2443(4) 0.1445(5) 0.7213(5) 0.114(2) Uani d . 1 . .
H H92A 0.2651 0.1229 0.7757 0.172 Uiso calc R 1 . .
H H92B 0.2886 0.1676 0.6953 0.172 Uiso calc R 1 . .
H H92C 0.2164 0.076 0.6942 0.172 Uiso calc R 1 . .
C C93 0.1213(5) 0.2203(5) 0.7643(5) 0.126(3) Uani d . 1 . .
H H93A 0.1442 0.2063 0.8192 0.189 Uiso calc R 1 . .
H H93B 0.0925 0.1489 0.7425 0.189 Uiso calc R 1 . .
H H93C 0.0843 0.2878 0.7603 0.189 Uiso calc R 1 . .
C C94 0.1492(5) 0.2668(7) 0.6349(4) 0.129(3) Uani d . 1 . .
H H94A 0.1189 0.1956 0.615 0.193 Uiso calc R 1 . .
H H94B 0.1909 0.2818 0.6038 0.193 Uiso calc R 1 . .
H H94C 0.1131 0.3355 0.631 0.193 Uiso calc R 1 . .
O O95 0.1774(2) 0.5505(3) 0.94701(17) 0.0708(9) Uani d . 1 . .
H H83 0.111(3) 0.459(4) 0.828(2) 0.057(12) Uiso d . 1 . .

loop_
_atom_site_aniso_label
_atom_site_aniso_U_11
_atom_site_aniso_U_22
_atom_site_aniso_U_33
_atom_site_aniso_U_12
_atom_site_aniso_U_13
_atom_site_aniso_U_23
O1 0.094(2) 0.066(2) 0.0474(19) 0.018(2) 0.0094(16) -0.0103(16)
C2 0.062(3) 0.061(3) 0.071(3) 0.019(3) -0.016(3) -0.021(3)
N3 0.0434(19) 0.051(2) 0.091(3) 0.0002(18) 0.008(2) -0.019(2)
N4 0.0435(17) 0.0341(17) 0.0500(19) 0.0035(14) 0.0072(14) -0.0024(14)
C5 0.046(2) 0.039(2) 0.042(2) -0.0077(17) 0.0120(16) -0.0003(16)
C6 0.072(3) 0.057(3) 0.051(3) 0.009(2) 0.023(2) 0.007(2)
C7 0.041(2) 0.052(3) 0.048(2) 0.0035(18) 0.0075(17) 0.0005(18)
C8 0.044(2) 0.096(4) 0.065(3) 0.011(2) 0.016(2) -0.002(3)
C9 0.073(3) 0.083(3) 0.056(3) 0.028(3) 0.024(2) 0.024(2)
C10 0.061(2) 0.043(2) 0.045(2) 0.0172(19) 0.0050(19) 0.0033(17)
C11 0.055(2) 0.035(2) 0.045(2) 0.0106(18) 0.0135(17) 0.0044(17)
C12 0.085(3) 0.047(2) 0.063(3) 0.024(2) 0.025(2) 0.005(2)
C13 0.085(3) 0.051(3) 0.115(4) 0.007(3) 0.054(3) 0.008(3)
C14 0.090(3) 0.073(3) 0.047(3) 0.021(3) 0.004(2) -0.013(2)
O15 0.095(3) 0.083(3) 0.121(3) 0.017(2) -0.034(2) -0.060(2)
O21 0.0514(16) 0.087(2) 0.0508(18) 0.0006(16) 0.0119(13) -0.0258(16)
C22 0.045(2) 0.077(3) 0.037(2) 0.001(2) 0.0083(17) -0.013(2)
N23 0.0409(18) 0.066(2) 0.037(2) -0.0028(17) 0.0055(15) -0.0118(17)
N24 0.0366(16) 0.054(2) 0.0412(18) -0.0047(14) 0.0076(13) -0.0021(15)
C25 0.039(2) 0.056(3) 0.046(2) -0.0114(18) 0.0031(16) -0.0085(18)
C26 0.057(2) 0.067(3) 0.057(3) -0.011(2) 0.011(2) -0.018(2)
C27 0.050(2) 0.074(3) 0.040(2) -0.004(2) 0.0008(17) 0.000(2)
C28 0.094(4) 0.119(5) 0.048(3) 0.002(4) -0.007(3) -0.007(3)
C29 0.081(3) 0.081(4) 0.072(3) 0.015(3) 0.012(3) 0.017(3)
C30 0.060(2) 0.057(3) 0.065(3) 0.006(2) 0.020(2) 0.011(2)
C31 0.060(3) 0.054(3) 0.052(2) -0.013(2) 0.021(2) -0.0082(19)
C32 0.108(4) 0.097(4) 0.075(4) -0.007(4) 0.049(3) 0.012(3)
C33 0.141(5) 0.138(6) 0.080(4) -0.077(5) 0.061(4) -0.058(4)
C34 0.056(3) 0.086(4) 0.115(4) 0.002(3) 0.036(3) 0.010(3)
O35 0.0401(16) 0.135(3) 0.0543(19) -0.0083(18) 0.0124(13) -0.0325(19)
O41 0.0426(14) 0.078(2) 0.0464(16) 0.0020(14) 0.0070(12) 0.0207(14)
C42 0.038(2) 0.053(2) 0.042(2) 0.0055(19) 0.0077(17) 0.0018(18)
N43 0.0388(17) 0.061(2) 0.041(2) 0.0029(16) 0.0049(14) 0.0135(17)
N44 0.0369(16) 0.057(2) 0.047(2) -0.0061(16) -0.0007(14) 0.0031(16)
C45 0.035(2) 0.064(3) 0.056(3) 0.0010(19) 0.0001(17) 0.008(2)
C46 0.049(2) 0.075(3) 0.050(3) 0.004(2) -0.0031(19) 0.018(2)
C47 0.043(2) 0.062(3) 0.086(4) 0.009(2) 0.009(2) 0.009(3)
C48 0.167(7) 0.094(5) 0.138(7) 0.065(5) 0.018(5) 0.020(5)
C49 0.125(5) 0.121(6) 0.124(6) 0.006(4) 0.071(5) -0.018(4)
C50 0.088(4) 0.079(4) 0.055(3) -0.029(3) -0.003(2) -0.001(3)
C51 0.089(4) 0.065(3) 0.059(3) -0.018(3) 0.003(3) -0.002(3)
C52A 0.108(10) 0.055(7) 0.118(14) 0.012(7) -0.021(11) -0.014(9)
C53A 0.088(9) 0.077(11) 0.121(12) -0.021(8) -0.014(9) 0.000(8)
C54A 0.135(15) 0.111(12) 0.113(13) -0.048(11) 0.048(10) 0.036(10)
C52B 0.179(16) 0.056(9) 0.082(11) -0.013(9) -0.010(12) 0.012(7)
C53B 0.176(17) 0.058(8) 0.084(9) -0.016(11) -0.005(12) -0.015(6)
C54B 0.124(14) 0.102(11) 0.18(2) -0.054(11) 0.081(13) -0.015(13)
O55 0.0359(14) 0.0705(19) 0.0539(17) 0.0041(13) 0.0090(12) 0.0103(14)
O61 0.0407(15) 0.103(3) 0.0592(19) -0.0076(16) 0.0054(13) 0.0175(18)
C62 0.035(2) 0.079(3) 0.052(3) 0.012(2) 0.0137(19) 0.015(2)
N63 0.0367(17) 0.058(2) 0.047(2) 0.0010(18) 0.0126(15) 0.0105(16)
N64 0.0358(16) 0.0461(19) 0.0489(19) 0.0097(14) 0.0116(13) 0.0123(14)
C65 0.040(2) 0.067(3) 0.060(3) 0.012(2) 0.0177(19) 0.029(2)
C66 0.037(2) 0.083(4) 0.081(3) -0.004(2) 0.012(2) 0.022(3)
C67 0.056(2) 0.083(3) 0.063(3) 0.034(2) 0.031(2) 0.032(3)
C68 0.088(4) 0.130(6) 0.159(6) 0.046(4) 0.083(4) 0.063(5)
C69 0.128(5) 0.125(5) 0.082(4) 0.071(5) 0.016(4) -0.016(4)
C70 0.0370(19) 0.040(2) 0.067(3) 0.0046(18) 0.0091(18) -0.0033(19)
C71 0.043(2) 0.047(2) 0.076(3) 0.014(2) -0.0071(19) -0.004(2)
C72 0.052(3) 0.056(3) 0.138(5) 0.021(2) -0.011(3) -0.008(3)
C73 0.045(3) 0.078(4) 0.267(10) -0.013(3) -0.019(4) 0.047(5)
C74 0.173(7) 0.174(8) 0.083(5) 0.106(7) -0.041(5) -0.021(5)
O75 0.0564(17) 0.121(3) 0.0505(19) 0.0068(18) 0.0150(14) 0.0320(19)
O81 0.081(2) 0.073(2) 0.0465(17) -0.0336(17) 0.0100(15) -0.0064(15)
C82 0.075(3) 0.046(2) 0.041(2) -0.014(2) 0.013(2) 0.0003(19)
N83 0.053(2) 0.050(2) 0.0419(19) -0.0141(17) 0.0191(15) -0.0075(15)
N84 0.0451(16) 0.0406(17) 0.0418(18) -0.0061(15) 0.0201(13) -0.0026(14)
C85 0.050(2) 0.044(2) 0.044(2) -0.0114(18) 0.0204(18) -0.0033(17)
C86 0.059(3) 0.067(3) 0.060(3) -0.026(2) 0.015(2) 0.001(2)
C87 0.081(3) 0.043(2) 0.054(3) -0.001(2) 0.030(2) 0.0006(19)
C88 0.118(4) 0.050(3) 0.086(4) -0.022(3) 0.004(3) 0.008(3)
C89 0.077(4) 0.062(4) 0.177(7) 0.008(3) -0.027(4) 0.022(4)
C90 0.050(2) 0.056(3) 0.058(3) 0.003(2) 0.0167(19) 0.004(2)
C91 0.080(3) 0.048(3) 0.064(3) 0.001(2) 0.029(2) 0.001(2)
C92 0.151(6) 0.057(4) 0.150(6) 0.030(4) 0.067(5) 0.006(4)
C93 0.162(6) 0.064(4) 0.178(7) -0.050(4) 0.102(6) -0.033(4)
C94 0.201(8) 0.088(5) 0.082(5) -0.001(5) -0.017(5) -0.028(4)
O95 0.107(2) 0.068(2) 0.0438(18) -0.0209(19) 0.0316(16) -0.0081(15)

loop_
_atom_type_symbol
_atom_type_description
_atom_type_scat_dispersion_real
_atom_type_scat_dispersion_imag
_atom_type_scat_source
C C 0.0033 0 'International Tables Vol C Tables 4.2.6.8 and 6.1.1.4'
H H 0 0 'International Tables Vol C Tables 4.2.6.8 and 6.1.1.4'
N N 0.0061 0 'International Tables Vol C Tables 4.2.6.8 and 6.1.1.4'
O O 0.0106 0 'International Tables Vol C Tables 4.2.6.8 and 6.1.1.4'

loop_
_geom_angle_atom_site_label_1
_geom_angle_atom_site_label_2
_geom_angle_atom_site_label_3
_geom_angle_site_symmetry_1
_geom_angle_site_symmetry_3
_geom_angle
_geom_angle_publ_flag
C2 O1 C6 . . 119.0(3) ?
O15 C2 N3 . . 123.8(6) ?
O15 C2 O1 . . 119.1(5) ?
N3 C2 O1 . . 117.1(4) ?
C2 N3 N4 . . 128.2(4) ?
C2 N3 H3 . . 117(3) ?
N4 N3 H3 . . 113(4) ?
N3 N4 C5 . . 107.6(3) ?
N3 N4 C10 . . 111.4(3) ?
C5 N4 C10 . . 114.8(3) ?
N4 C5 C6 . . 108.3(3) ?
N4 C5 C7 . . 110.9(3) ?
C6 C5 C7 . . 115.2(3) ?
N4 C5 H5 . . 107.4 ?
C6 C5 H5 . . 107.4 ?
C7 C5 H5 . . 107.4 ?
O1 C6 C5 . . 110.1(3) ?
O1 C6 H6A . . 109.6 ?
C5 C6 H6A . . 109.6 ?
O1 C6 H6B . . 109.6 ?
C5 C6 H6B . . 109.6 ?
H6A C6 H6B . . 108.2 ?
C9 C7 C5 . . 110.8(3) ?
C9 C7 C8 . . 109.7(3) ?
C5 C7 C8 . . 112.8(3) ?
C9 C7 H7 . . 107.8 ?
C5 C7 H7 . . 107.8 ?
C8 C7 H7 . . 107.8 ?
C7 C8 H8A . . 109.5 ?
C7 C8 H8B . . 109.5 ?
H8A C8 H8B . . 109.5 ?
C7 C8 H8C . . 109.5 ?
H8A C8 H8C . . 109.5 ?
H8B C8 H8C . . 109.5 ?
C7 C9 H9A . . 109.5 ?
C7 C9 H9B . . 109.5 ?
H9A C9 H9B . . 109.5 ?
C7 C9 H9C . . 109.5 ?
H9A C9 H9C . . 109.5 ?
H9B C9 H9C . . 109.5 ?
N4 C10 C11 . . 112.3(3) ?
N4 C10 H10A . . 109.1 ?
C11 C10 H10A . . 109.1 ?
N4 C10 H10B . . 109.1 ?
C11 C10 H10B . . 109.1 ?
H10A C10 H10B . . 107.9 ?
C14 C11 C13 . . 110.9(4) ?
C14 C11 C12 . . 108.8(4) ?
C13 C11 C12 . . 109.8(3) ?
C14 C11 C10 . . 110.1(3) ?
C13 C11 C10 . . 109.9(4) ?
C12 C11 C10 . . 107.2(3) ?
C11 C12 H12A . . 109.5 ?
C11 C12 H12B . . 109.5 ?
H12A C12 H12B . . 109.5 ?
C11 C12 H12C . . 109.5 ?
H12A C12 H12C . . 109.5 ?
H12B C12 H12C . . 109.5 ?
C11 C13 H13A . . 109.5 ?
C11 C13 H13B . . 109.5 ?
H13A C13 H13B . . 109.5 ?
C11 C13 H13C . . 109.5 ?
H13A C13 H13C . . 109.5 ?
H13B C13 H13C . . 109.5 ?
C11 C14 H14A . . 109.5 ?
C11 C14 H14B . . 109.5 ?
H14A C14 H14B . . 109.5 ?
C11 C14 H14C . . 109.5 ?
H14A C14 H14C . . 109.5 ?
H14B C14 H14C . . 109.5 ?
C22 O21 C26 . . 118.6(3) ?
O35 C22 N23 . . 123.0(4) ?
O35 C22 O21 . . 118.3(3) ?
N23 C22 O21 . . 118.6(4) ?
C22 N23 N24 . . 127.2(4) ?
C22 N23 H23 . . 114(3) ?
N24 N23 H23 . . 118(3) ?
N23 N24 C25 . . 108.1(3) ?
N23 N24 C30 . . 110.9(3) ?
C25 N24 C30 . . 114.3(3) ?
N24 C25 C26 . . 108.7(3) ?
N24 C25 C27 . . 111.3(3) ?
C26 C25 C27 . . 114.0(3) ?
N24 C25 H25 . . 107.5 ?
C26 C25 H25 . . 107.5 ?
C27 C25 H25 . . 107.5 ?
O21 C26 C25 . . 109.8(3) ?
O21 C26 H26A . . 109.7 ?
C25 C26 H26A . . 109.7 ?
O21 C26 H26B . . 109.7 ?
C25 C26 H26B . . 109.7 ?
H26A C26 H26B . . 108.2 ?
C29 C27 C28 . . 110.4(4) ?
C29 C27 C25 . . 110.7(3) ?
C28 C27 C25 . . 110.4(4) ?
C29 C27 H27 . . 108.4 ?
C28 C27 H27 . . 108.4 ?
C25 C27 H27 . . 108.4 ?
C27 C28 H28A . . 109.5 ?
C27 C28 H28B . . 109.5 ?
H28A C28 H28B . . 109.5 ?
C27 C28 H28C . . 109.5 ?
H28A C28 H28C . . 109.5 ?
H28B C28 H28C . . 109.5 ?
C27 C29 H29A . . 109.5 ?
C27 C29 H29B . . 109.5 ?
H29A C29 H29B . . 109.5 ?
C27 C29 H29C . . 109.5 ?
H29A C29 H29C . . 109.5 ?
H29B C29 H29C . . 109.5 ?
N24 C30 C31 . . 113.1(3) ?
N24 C30 H30A . . 109 ?
C31 C30 H30A . . 109 ?
N24 C30 H30B . . 109 ?
C31 C30 H30B . . 109 ?
H30A C30 H30B . . 107.8 ?
C34 C31 C32 . . 108.5(4) ?
C34 C31 C30 . . 109.5(4) ?
C32 C31 C30 . . 108.4(4) ?
C34 C31 C33 . . 110.1(5) ?
C32 C31 C33 . . 110.9(4) ?
C30 C31 C33 . . 109.5(4) ?
C31 C32 H32A . . 109.5 ?
C31 C32 H32B . . 109.5 ?
H32A C32 H32B . . 109.5 ?
C31 C32 H32C . . 109.5 ?
H32A C32 H32C . . 109.5 ?
H32B C32 H32C . . 109.5 ?
C31 C33 H33A . . 109.5 ?
C31 C33 H33B . . 109.5 ?
H33A C33 H33B . . 109.5 ?
C31 C33 H33C . . 109.5 ?
H33A C33 H33C . . 109.5 ?
H33B C33 H33C . . 109.5 ?
C31 C34 H34A . . 109.5 ?
C31 C34 H34B . . 109.5 ?
H34A C34 H34B . . 109.5 ?
C31 C34 H34C . . 109.5 ?
H34A C34 H34C . . 109.5 ?
H34B C34 H34C . . 109.5 ?
C42 O41 C46 . . 119.1(3) ?
O55 C42 N43 . . 122.5(4) ?
O55 C42 O41 . . 118.0(3) ?
N43 C42 O41 . . 119.6(3) ?
C42 N43 N44 . . 125.8(3) ?
C42 N43 H43 . . 117(2) ?
N44 N43 H43 . . 113(2) ?
N43 N44 C45 . . 108.2(3) ?
N43 N44 C50 . . 111.2(4) ?
C45 N44 C50 . . 114.5(3) ?
N44 C45 C46 . . 108.4(3) ?
N44 C45 C47 . . 110.2(3) ?
C46 C45 C47 . . 116.0(4) ?
N44 C45 H45 . . 107.3 ?
C46 C45 H45 . . 107.3 ?
C47 C45 H45 . . 107.3 ?
O41 C46 C45 . . 109.6(3) ?
O41 C46 H46A . . 109.7 ?
C45 C46 H46A . . 109.7 ?
O41 C46 H46B . . 109.7 ?
C45 C46 H46B . . 109.7 ?
H46A C46 H46B . . 108.2 ?
C48 C47 C45 . . 112.4(5) ?
C48 C47 C49 . . 110.1(5) ?
C45 C47 C49 . . 111.6(4) ?
C48 C47 H47 . . 107.5 ?
C45 C47 H47 . . 107.5 ?
C49 C47 H47 . . 107.5 ?
C47 C48 H48A . . 109.5 ?
C47 C48 H48B . . 109.5 ?
H48A C48 H48B . . 109.5 ?
C47 C48 H48C . . 109.5 ?
H48A C48 H48C . . 109.5 ?
H48B C48 H48C . . 109.5 ?
C47 C49 H49A . . 109.5 ?
C47 C49 H49B . . 109.5 ?
H49A C49 H49B . . 109.5 ?
C47 C49 H49C . . 109.5 ?
H49A C49 H49C . . 109.5 ?
H49B C49 H49C . . 109.5 ?
N44 C50 C51 . . 115.2(4) ?
N44 C50 H50A . . 108.5 ?
C51 C50 H50A . . 108.5 ?
N44 C50 H50B . . 108.5 ?
C51 C50 H50B . . 108.5 ?
H50A C50 H50B . . 107.5 ?
C52A C51 C54B . . 140.4(13) ?
C52A C51 C50 . . 107.3(8) ?
C54B C51 C50 . . 106.5(9) ?
C52A C51 C53A . . 112.6(9) ?
C54B C51 C53A . . 74.9(10) ?
C50 C51 C53A . . 108.4(7) ?
C54B C51 C52B . . 111.2(12) ?
C50 C51 C52B . . 116.6(7) ?
C53A C51 C52B . . 129.3(9) ?
C52A C51 C54A . . 108.8(10) ?
C50 C51 C54A . . 110.3(7) ?
C53A C51 C54A . . 109.4(10) ?
C52B C51 C54A . . 76.0(10) ?
C52A C51 C53B . . 77.5(10) ?
C54B C51 C53B . . 109.8(11) ?
C50 C51 C53B . . 109.2(7) ?
C52B C51 C53B . . 103.4(10) ?
C54A C51 C53B . . 135.5(9) ?
C51 C52A H52A . . 109.5 ?
C51 C52A H52B . . 109.5 ?
H52A C52A H52B . . 109.5 ?
C51 C52A H52C . . 109.5 ?
H52A C52A H52C . . 109.5 ?
H52B C52A H52C . . 109.5 ?
C51 C53A H53A . . 109.5 ?
C51 C53A H53B . . 109.5 ?
H53A C53A H53B . . 109.5 ?
C51 C53A H53C . . 109.5 ?
H53A C53A H53C . . 109.5 ?
H53B C53A H53C . . 109.5 ?
C51 C54A H54A . . 109.5 ?
C51 C54A H54B . . 109.5 ?
H54A C54A H54B . . 109.5 ?
C51 C54A H54C . . 109.5 ?
H54A C54A H54C . . 109.5 ?
H54B C54A H54C . . 109.5 ?
C51 C52B H52D . . 109.5 ?
C51 C52B H52E . . 109.5 ?
H52D C52B H52E . . 109.5 ?
C51 C52B H52F . . 109.5 ?
H52D C52B H52F . . 109.5 ?
H52E C52B H52F . . 109.5 ?
C51 C53B H53D . . 109.5 ?
C51 C53B H53E . . 109.5 ?
H53D C53B H53E . . 109.5 ?
C51 C53B H53F . . 109.5 ?
H53D C53B H53F . . 109.5 ?
H53E C53B H53F . . 109.5 ?
C51 C54B H54D . . 109.5 ?
C51 C54B H54E . . 109.5 ?
H54D C54B H54E . . 109.5 ?
C51 C54B H54F . . 109.5 ?
H54D C54B H54F . . 109.5 ?
H54E C54B H54F . . 109.5 ?
C62 O61 C66 . . 120.5(3) ?
O75 C62 N63 . . 123.2(4) ?
O75 C62 O61 . . 119.1(4) ?
N63 C62 O61 . . 117.7(4) ?
C62 N63 N64 . . 126.6(3) ?
C62 N63 H63 . . 122(3) ?
N64 N63 H63 . . 110(3) ?
N63 N64 C70 . . 111.7(3) ?
N63 N64 C65 . . 107.8(3) ?
C70 N64 C65 . . 113.6(3) ?
N64 C65 C66 . . 108.2(3) ?
N64 C65 C67 . . 110.8(4) ?
C66 C65 C67 . . 114.8(4) ?
N64 C65 H65 . . 107.6 ?
C66 C65 H65 . . 107.6 ?
C67 C65 H65 . . 107.6 ?
O61 C66 C65 . . 111.7(4) ?
O61 C66 H66A . . 109.3 ?
C65 C66 H66A . . 109.3 ?
O61 C66 H66B . . 109.3 ?
C65 C66 H66B . . 109.3 ?
H66A C66 H66B . . 107.9 ?
C69 C67 C65 . . 112.2(4) ?
C69 C67 C68 . . 110.8(5) ?
C65 C67 C68 . . 109.9(5) ?
C69 C67 H67 . . 107.9 ?
C65 C67 H67 . . 107.9 ?
C68 C67 H67 . . 107.9 ?
C67 C68 H68A . . 109.5 ?
C67 C68 H68B . . 109.5 ?
H68A C68 H68B . . 109.5 ?
C67 C68 H68C . . 109.5 ?
H68A C68 H68C . . 109.5 ?
H68B C68 H68C . . 109.5 ?
C67 C69 H69A . . 109.5 ?
C67 C69 H69B . . 109.5 ?
H69A C69 H69B . . 109.5 ?
C67 C69 H69C . . 109.5 ?
H69A C69 H69C . . 109.5 ?
H69B C69 H69C . . 109.5 ?
N64 C70 C71 . . 114.0(3) ?
N64 C70 H70A . . 108.8 ?
C71 C70 H70A . . 108.8 ?
N64 C70 H70B . . 108.8 ?
C71 C70 H70B . . 108.8 ?
H70A C70 H70B . . 107.7 ?
C73 C71 C70 . . 111.9(4) ?
C73 C71 C72 . . 110.0(4) ?
C70 C71 C72 . . 108.5(4) ?
C73 C71 C74 . . 111.7(6) ?
C70 C71 C74 . . 106.9(4) ?
C72 C71 C74 . . 107.5(5) ?
C71 C72 H72A . . 109.5 ?
C71 C72 H72B . . 109.5 ?
H72A C72 H72B . . 109.5 ?
C71 C72 H72C . . 109.5 ?
H72A C72 H72C . . 109.5 ?
H72B C72 H72C . . 109.5 ?
C71 C73 H73A . . 109.5 ?
C71 C73 H73B . . 109.5 ?
H73A C73 H73B . . 109.5 ?
C71 C73 H73C . . 109.5 ?
H73A C73 H73C . . 109.5 ?
H73B C73 H73C . . 109.5 ?
C71 C74 H74A . . 109.5 ?
C71 C74 H74B . . 109.5 ?
H74A C74 H74B . . 109.5 ?
C71 C74 H74C . . 109.5 ?
H74A C74 H74C . . 109.5 ?
H74B C74 H74C . . 109.5 ?
C82 O81 C86 . . 119.8(3) ?
O95 C82 N83 . . 123.3(4) ?
O95 C82 O81 . . 118.1(4) ?
N83 C82 O81 . . 118.6(4) ?
C82 N83 N84 . . 125.2(3) ?
C82 N83 H83 . . 115(3) ?
N84 N83 H83 . . 118(3) ?
N83 N84 C85 . . 108.3(3) ?
N83 N84 C90 . . 110.5(3) ?
C85 N84 C90 . . 113.6(3) ?
N84 C85 C86 . . 107.9(3) ?
N84 C85 C87 . . 111.1(3) ?
C86 C85 C87 . . 115.0(4) ?
N84 C85 H85 . . 107.5 ?
C86 C85 H85 . . 107.5 ?
C87 C85 H85 . . 107.5 ?
O81 C86 C85 . . 111.4(3) ?
O81 C86 H86A . . 109.3 ?
C85 C86 H86A . . 109.3 ?
O81 C86 H86B . . 109.3 ?
C85 C86 H86B . . 109.3 ?
H86A C86 H86B . . 108 ?
C89 C87 C88 . . 109.1(4) ?
C89 C87 C85 . . 110.7(4) ?
C88 C87 C85 . . 113.0(4) ?
C89 C87 H87 . . 108 ?
C88 C87 H87 . . 108 ?
C85 C87 H87 . . 108 ?
C87 C88 H88A . . 109.5 ?
C87 C88 H88B . . 109.5 ?
H88A C88 H88B . . 109.5 ?
C87 C88 H88C . . 109.5 ?
H88A C88 H88C . . 109.5 ?
H88B C88 H88C . . 109.5 ?
C87 C89 H89A . . 109.5 ?
C87 C89 H89B . . 109.5 ?
H89A C89 H89B . . 109.5 ?
C87 C89 H89C . . 109.5 ?
H89A C89 H89C . . 109.5 ?
H89B C89 H89C . . 109.5 ?
N84 C90 C91 . . 114.5(3) ?
N84 C90 H90A . . 108.6 ?
C91 C90 H90A . . 108.6 ?
N84 C90 H90B . . 108.6 ?
C91 C90 H90B . . 108.6 ?
H90A C90 H90B . . 107.6 ?
C93 C91 C90 . . 112.8(4) ?
C93 C91 C92 . . 111.7(5) ?
C90 C91 C92 . . 108.6(4) ?
C93 C91 C94 . . 107.7(6) ?
C90 C91 C94 . . 108.8(4) ?
C92 C91 C94 . . 107.0(5) ?
C91 C92 H92A . . 109.5 ?
C91 C92 H92B . . 109.5 ?
H92A C92 H92B . . 109.5 ?
C91 C92 H92C . . 109.5 ?
H92A C92 H92C . . 109.5 ?
H92B C92 H92C . . 109.5 ?
C91 C93 H93A . . 109.5 ?
C91 C93 H93B . . 109.5 ?
H93A C93 H93B . . 109.5 ?
C91 C93 H93C . . 109.5 ?
H93A C93 H93C . . 109.5 ?
H93B C93 H93C . . 109.5 ?
C91 C94 H94A . . 109.5 ?
C91 C94 H94B . . 109.5 ?
H94A C94 H94B . . 109.5 ?
C91 C94 H94C . . 109.5 ?
H94A C94 H94C . . 109.5 ?
H94B C94 H94C . . 109.5 ?

loop_
_geom_bond_atom_site_label_1
_geom_bond_atom_site_label_2
_geom_bond_site_symmetry_2
_geom_bond_distance
_geom_bond_publ_flag
O1 C2 . 1.342(6) ?
O1 C6 . 1.453(6) ?
C2 O15 . 1.205(5) ?
C2 N3 . 1.342(6) ?
N3 N4 . 1.415(5) ?
N3 H3 . 0.85(5) ?
N4 C5 . 1.466(4) ?
N4 C10 . 1.489(5) ?
C5 C6 . 1.502(5) ?
C5 C7 . 1.525(5) ?
C5 H5 . 1 ?
C6 H6A . 0.99 ?
C6 H6B . 0.99 ?
C7 C9 . 1.522(6) ?
C7 C8 . 1.530(5) ?
C7 H7 . 1 ?
C8 H8A . 0.98 ?
C8 H8B . 0.98 ?
C8 H8C . 0.98 ?
C9 H9A . 0.98 ?
C9 H9B . 0.98 ?
C9 H9C . 0.98 ?
C10 C11 . 1.529(5) ?
C10 H10A . 0.99 ?
C10 H10B . 0.99 ?
C11 C14 . 1.511(6) ?
C11 C13 . 1.513(6) ?
C11 C12 . 1.526(5) ?
C12 H12A . 0.98 ?
C12 H12B . 0.98 ?
C12 H12C . 0.98 ?
C13 H13A . 0.98 ?
C13 H13B . 0.98 ?
C13 H13C . 0.98 ?
C14 H14A . 0.98 ?
C14 H14B . 0.98 ?
C14 H14C . 0.98 ?
O21 C22 . 1.345(5) ?
O21 C26 . 1.444(5) ?
C22 O35 . 1.219(5) ?
C22 N23 . 1.331(5) ?
N23 N24 . 1.423(4) ?
N23 H23 . 0.78(4) ?
N24 C25 . 1.469(5) ?
N24 C30 . 1.487(5) ?
C25 C26 . 1.511(6) ?
C25 C27 . 1.537(6) ?
C25 H25 . 1 ?
C26 H26A . 0.99 ?
C26 H26B . 0.99 ?
C27 C29 . 1.512(7) ?
C27 C28 . 1.521(6) ?
C27 H27 . 1 ?
C28 H28A . 0.98 ?
C28 H28B . 0.98 ?
C28 H28C . 0.98 ?
C29 H29A . 0.98 ?
C29 H29B . 0.98 ?
C29 H29C . 0.98 ?
C30 C31 . 1.517(5) ?
C30 H30A . 0.99 ?
C30 H30B . 0.99 ?
C31 C34 . 1.502(7) ?
C31 C32 . 1.513(7) ?
C31 C33 . 1.521(7) ?
C32 H32A . 0.98 ?
C32 H32B . 0.98 ?
C32 H32C . 0.98 ?
C33 H33A . 0.98 ?
C33 H33B . 0.98 ?
C33 H33C . 0.98 ?
C34 H34A . 0.98 ?
C34 H34B . 0.98 ?
C34 H34C . 0.98 ?
O41 C42 . 1.339(4) ?
O41 C46 . 1.459(5) ?
C42 O55 . 1.229(4) ?
C42 N43 . 1.332(5) ?
N43 N44 . 1.417(4) ?
N43 H43 . 0.88(4) ?
N44 C45 . 1.473(5) ?
N44 C50 . 1.473(6) ?
C45 C46 . 1.512(6) ?
C45 C47 . 1.513(7) ?
C45 H45 . 1 ?
C46 H46A . 0.99 ?
C46 H46B . 0.99 ?
C47 C48 . 1.489(8) ?
C47 C49 . 1.520(8) ?
C47 H47 . 1 ?
C48 H48A . 0.98 ?
C48 H48B . 0.98 ?
C48 H48C . 0.98 ?
C49 H49A . 0.98 ?
C49 H49B . 0.98 ?
C49 H49C . 0.98 ?
C50 C51 . 1.507(7) ?
C50 H50A . 0.99 ?
C50 H50B . 0.99 ?
C51 C52A . 1.465(16) ?
C51 C54B . 1.472(17) ?
C51 C53A . 1.521(15) ?
C51 C52B . 1.548(18) ?
C51 C54A . 1.554(18) ?
C51 C53B . 1.591(15) ?
C52A H52A . 0.98 ?
C52A H52B . 0.98 ?
C52A H52C . 0.98 ?
C53A H53A . 0.98 ?
C53A H53B . 0.98 ?
C53A H53C . 0.98 ?
C54A H54A . 0.98 ?
C54A H54B . 0.98 ?
C54A H54C . 0.98 ?
C52B H52D . 0.98 ?
C52B H52E . 0.98 ?
C52B H52F . 0.98 ?
C53B H53D . 0.98 ?
C53B H53E . 0.98 ?
C53B H53F . 0.98 ?
C54B H54D . 0.98 ?
C54B H54E . 0.98 ?
C54B H54F . 0.98 ?
O61 C62 . 1.343(5) ?
O61 C66 . 1.436(5) ?
C62 O75 . 1.206(5) ?
C62 N63 . 1.335(5) ?
N63 N64 . 1.420(4) ?
N63 H63 . 0.84(4) ?
N64 C70 . 1.470(5) ?
N64 C65 . 1.473(4) ?
C65 C66 . 1.501(7) ?
C65 C67 . 1.527(6) ?
C65 H65 . 1 ?
C66 H66A . 0.99 ?
C66 H66B . 0.99 ?
C67 C69 . 1.498(8) ?
C67 C68 . 1.538(6) ?
C67 H67 . 1 ?
C68 H68A . 0.98 ?
C68 H68B . 0.98 ?
C68 H68C . 0.98 ?
C69 H69A . 0.98 ?
C69 H69B . 0.98 ?
C69 H69C . 0.98 ?
C70 C71 . 1.514(5) ?
C70 H70A . 0.99 ?
C70 H70B . 0.99 ?
C71 C73 . 1.467(8) ?
C71 C72 . 1.518(6) ?
C71 C74 . 1.527(8) ?
C72 H72A . 0.98 ?
C72 H72B . 0.98 ?
C72 H72C . 0.98 ?
C73 H73A . 0.98 ?
C73 H73B . 0.98 ?
C73 H73C . 0.98 ?
C74 H74A . 0.98 ?
C74 H74B . 0.98 ?
C74 H74C . 0.98 ?
O81 C82 . 1.352(5) ?
O81 C86 . 1.452(5) ?
C82 O95 . 1.220(5) ?
C82 N83 . 1.339(5) ?
N83 N84 . 1.417(4) ?
N83 H83 . 0.89(4) ?
N84 C85 . 1.463(5) ?
N84 C90 . 1.473(5) ?
C85 C86 . 1.513(6) ?
C85 C87 . 1.522(6) ?
C85 H85 . 1 ?
C86 H86A . 0.99 ?
C86 H86B . 0.99 ?
C87 C89 . 1.504(7) ?
C87 C88 . 1.510(7) ?
C87 H87 . 1 ?
C88 H88A . 0.98 ?
C88 H88B . 0.98 ?
C88 H88C . 0.98 ?
C89 H89A . 0.98 ?
C89 H89B . 0.98 ?
C89 H89C . 0.98 ?
C90 C91 . 1.507(6) ?
C90 H90A . 0.99 ?
C90 H90B . 0.99 ?
C91 C93 . 1.503(7) ?
C91 C92 . 1.511(7) ?
C91 C94 . 1.516(8) ?
C92 H92A . 0.98 ?
C92 H92B . 0.98 ?
C92 H92C . 0.98 ?
C93 H93A . 0.98 ?
C93 H93B . 0.98 ?
C93 H93C . 0.98 ?
C94 H94A . 0.98 ?
C94 H94B . 0.98 ?
C94 H94C . 0.98 ?

loop_
_geom_hbond_atom_site_label_D
_geom_hbond_atom_site_label_H
_geom_hbond_atom_site_label_A
_geom_hbond_site_symmetry_A
_geom_hbond_distance_DH
_geom_hbond_distance_HA
_geom_hbond_distance_DA
_geom_hbond_angle_DHA
N23 H23 O55 2_646 0.78(4) 2.16(4) 2.937(5) 177(5)
N43 H43 O35 2_656 0.88(4) 1.99(4) 2.868(5) 175(3)
N63 H63 O95 1_554 0.84(4) 2.13(4) 2.949(5) 163(3)
N83 H83 O75 1_556 0.89(4) 2.04(4) 2.926(4) 175(4)

loop_
_geom_torsion_atom_site_label_1
_geom_torsion_atom_site_label_2
_geom_torsion_atom_site_label_3
_geom_torsion_atom_site_label_4
_geom_torsion_site_symmetry_1
_geom_torsion_site_symmetry_2
_geom_torsion_site_symmetry_3
_geom_torsion_site_symmetry_4
_geom_torsion
_geom_torsion_publ_flag
C6 O1 C2 O15 . . . . -179.7(4) ?
C6 O1 C2 N3 . . . . -1.4(6) ?
O15 C2 N3 N4 . . . . 171.3(4) ?
O1 C2 N3 N4 . . . . -6.9(7) ?
C2 N3 N4 C5 . . . . -20.3(6) ?
C2 N3 N4 C10 . . . . 106.3(5) ?
N3 N4 C5 C6 . . . . 52.0(4) ?
C10 N4 C5 C6 . . . . -72.6(4) ?
N3 N4 C5 C7 . . . . -75.3(4) ?
C10 N4 C5 C7 . . . . 160.1(3) ?
C2 O1 C6 C5 . . . . 35.1(5) ?
N4 C5 C6 O1 . . . . -61.2(4) ?
C7 C5 C6 O1 . . . . 63.5(4) ?
N4 C5 C7 C9 . . . . -60.6(4) ?
C6 C5 C7 C9 . . . . 176.0(4) ?
N4 C5 C7 C8 . . . . 175.9(3) ?
C6 C5 C7 C8 . . . . 52.6(5) ?
N3 N4 C10 C11 . . . . 118.9(4) ?
C5 N4 C10 C11 . . . . -118.5(4) ?
N4 C10 C11 C14 . . . . 62.7(4) ?
N4 C10 C11 C13 . . . . -59.7(4) ?
N4 C10 C11 C12 . . . . -179.0(3) ?
C26 O21 C22 O35 . . . . 177.6(4) ?
C26 O21 C22 N23 . . . . -6.0(6) ?
O35 C22 N23 N24 . . . . 173.1(4) ?
O21 C22 N23 N24 . . . . -3.2(6) ?
C22 N23 N24 C25 . . . . -21.1(5) ?
C22 N23 N24 C30 . . . . 104.9(5) ?
N23 N24 C25 C26 . . . . 50.9(4) ?
C30 N24 C25 C26 . . . . -73.1(4) ?
N23 N24 C25 C27 . . . . -75.6(4) ?
C30 N24 C25 C27 . . . . 160.5(3) ?
C22 O21 C26 C25 . . . . 37.7(5) ?
N24 C25 C26 O21 . . . . -60.8(4) ?
C27 C25 C26 O21 . . . . 64.0(4) ?
N24 C25 C27 C29 . . . . -57.2(4) ?
C26 C25 C27 C29 . . . . 179.3(4) ?
N24 C25 C27 C28 . . . . -179.8(3) ?
C26 C25 C27 C28 . . . . 56.8(5) ?
N23 N24 C30 C31 . . . . 120.1(4) ?
C25 N24 C30 C31 . . . . -117.4(4) ?
N24 C30 C31 C34 . . . . 61.6(5) ?
N24 C30 C31 C32 . . . . 179.8(4) ?
N24 C30 C31 C33 . . . . -59.2(5) ?
C46 O41 C42 O55 . . . . -178.8(4) ?
C46 O41 C42 N43 . . . . 1.0(6) ?
O55 C42 N43 N44 . . . . 174.1(4) ?
O41 C42 N43 N44 . . . . -5.7(6) ?
C42 N43 N44 C45 . . . . -23.6(5) ?
C42 N43 N44 C50 . . . . 102.9(5) ?
N43 N44 C45 C46 . . . . 54.1(4) ?
C50 N44 C45 C46 . . . . -70.5(4) ?
N43 N44 C45 C47 . . . . -73.9(4) ?
C50 N44 C45 C47 . . . . 161.6(4) ?
C42 O41 C46 C45 . . . . 31.4(5) ?
N44 C45 C46 O41 . . . . -59.2(5) ?
C47 C45 C46 O41 . . . . 65.3(5) ?
N44 C45 C47 C48 . . . . 176.2(5) ?
C46 C45 C47 C48 . . . . 52.6(6) ?
N44 C45 C47 C49 . . . . -59.5(5) ?
C46 C45 C47 C49 . . . . 176.8(4) ?
N43 N44 C50 C51 . . . . 81.6(5) ?
C45 N44 C50 C51 . . . . -155.4(4) ?
N44 C50 C51 C52A . . . . -86.4(8) ?
N44 C50 C51 C54B . . . . 72.6(10) ?
N44 C50 C51 C53A . . . . 151.8(8) ?
N44 C50 C51 C52B . . . . -52.1(10) ?
N44 C50 C51 C54A . . . . 32.0(9) ?
N44 C50 C51 C53B . . . . -168.8(9) ?
C66 O61 C62 O75 . . . . -178.0(4) ?
C66 O61 C62 N63 . . . . 1.6(6) ?
O75 C62 N63 N64 . . . . 178.0(4) ?
O61 C62 N63 N64 . . . . -1.5(6) ?
C62 N63 N64 C70 . . . . 97.4(4) ?
C62 N63 N64 C65 . . . . -28.1(5) ?
N63 N64 C65 C66 . . . . 54.1(4) ?
C70 N64 C65 C66 . . . . -70.2(4) ?
N63 N64 C65 C67 . . . . -72.5(4) ?
C70 N64 C65 C67 . . . . 163.2(3) ?
C62 O61 C66 C65 . . . . 28.0(6) ?
N64 C65 C66 O61 . . . . -56.3(4) ?
C67 C65 C66 O61 . . . . 68.0(4) ?
N64 C65 C67 C69 . . . . -48.6(5) ?
C66 C65 C67 C69 . . . . -171.5(4) ?
N64 C65 C67 C68 . . . . -172.3(4) ?
C66 C65 C67 C68 . . . . 64.8(5) ?
N63 N64 C70 C71 . . . . 105.7(4) ?
C65 N64 C70 C71 . . . . -132.2(4) ?
N64 C70 C71 C73 . . . . -61.7(6) ?
N64 C70 C71 C72 . . . . 176.7(4) ?
N64 C70 C71 C74 . . . . 61.0(6) ?
C86 O81 C82 O95 . . . . -175.7(4) ?
C86 O81 C82 N83 . . . . 3.1(6) ?
O95 C82 N83 N84 . . . . 178.4(4) ?
O81 C82 N83 N84 . . . . -0.4(6) ?
C82 N83 N84 C85 . . . . -31.3(5) ?
C82 N83 N84 C90 . . . . 93.7(4) ?
N83 N84 C85 C86 . . . . 56.7(4) ?
C90 N84 C85 C86 . . . . -66.5(4) ?
N83 N84 C85 C87 . . . . -70.3(4) ?
C90 N84 C85 C87 . . . . 166.5(3) ?
C82 O81 C86 C85 . . . . 25.6(6) ?
N84 C85 C86 O81 . . . . -55.8(4) ?
C87 C85 C86 O81 . . . . 68.9(4) ?
N84 C85 C87 C89 . . . . -54.8(5) ?
C86 C85 C87 C89 . . . . -177.8(4) ?
N84 C85 C87 C88 . . . . -177.5(4) ?
C86 C85 C87 C88 . . . . 59.5(5) ?
N83 N84 C90 C91 . . . . 91.5(4) ?
C85 N84 C90 C91 . . . . -146.5(4) ?
N84 C90 C91 C93 . . . . -55.0(6) ?
N84 C90 C91 C92 . . . . -179.4(4) ?
N84 C90 C91 C94 . . . . 64.5(5) ?
